data_7108866
loop_
_publ_author_name
'Stephen M. Winter'
'Aidin R. Balo'
'Ryan J. Roberts'
'Kristina Lekin'
'Abdeljalil Assoud'
'Paul A. Dube'
'Richard T. Oakley'

_publ_section_title
;
 Hybrid dithiazolothiadiazinyl radicals; versatile building blocks for
 magnetic and conductive materials
;
_journal_issue 16
_journal_name_full 'Chemical communications (Cambridge, England)'
_journal_page_first 1603
_journal_page_last 1605
_journal_paper_doi 10.1039/c3cc38503e
_journal_volume 49
_journal_year 2013
_chemical_formula_moiety 'C11 H7 N4 S4'
_chemical_formula_sum 'C11 H7 N4 S4'
_chemical_formula_weight 323.45
_chemical_name_systematic
; 
 ? 
;
_space_group_IT_number 19
_symmetry_cell_setting orthorhombic
_symmetry_space_group_name_Hall 'P 2ac 2ab'
_symmetry_space_group_name_H-M 'P 21 21 21'
_atom_sites_solution_hydrogens geom
_atom_sites_solution_primary direct
_atom_sites_solution_secondary difmap
_audit_creation_method SHELXL-97
_cell_angle_alpha 90.00
_cell_angle_beta 90.00
_cell_angle_gamma 90.00
_cell_formula_units_Z 4
_cell_length_a 4.82750(10)
_cell_length_b 15.9086(3)
_cell_length_c 16.1160(4)
_cell_measurement_temperature 100(2)
_cell_volume 1237.69(5)
_computing_structure_refinement 'SHELXL-97 (Sheldrick, 1997)'
_computing_structure_solution 'SHELXS-97 (Sheldrick, 1990)'
_diffrn_ambient_temperature 100(2)
_diffrn_measured_fraction_theta_full 0.958
_diffrn_measured_fraction_theta_max 0.959
_diffrn_radiation_monochromator graphite
_diffrn_radiation_source 'fine-focus sealed tube'
_diffrn_radiation_type CuK\a
_diffrn_radiation_wavelength 1.54178
_diffrn_reflns_av_R_equivalents 0.0373
_diffrn_reflns_av_sigmaI/netI 0.0344
_diffrn_reflns_limit_h_max 5
_diffrn_reflns_limit_h_min -5
_diffrn_reflns_limit_k_max 18
_diffrn_reflns_limit_k_min -18
_diffrn_reflns_limit_l_max 19
_diffrn_reflns_limit_l_min -18
_diffrn_reflns_number 9991
_diffrn_reflns_theta_full 67.63
_diffrn_reflns_theta_max 67.63
_diffrn_reflns_theta_min 3.90
_exptl_absorpt_coefficient_mu 6.970
_exptl_absorpt_correction_T_max 0.8341
_exptl_absorpt_correction_T_min 0.2493
_exptl_absorpt_correction_type numerical
_exptl_absorpt_process_details SADABS
_exptl_crystal_colour 'dark green'
_exptl_crystal_density_diffrn 1.736
_exptl_crystal_density_method 'not measured'
_exptl_crystal_description plate
_exptl_crystal_F_000 660
_exptl_crystal_size_max 0.28
_exptl_crystal_size_mid 0.06
_exptl_crystal_size_min 0.03
_refine_diff_density_max 1.228
_refine_diff_density_min -0.422
_refine_diff_density_rms 0.117
_refine_ls_abs_structure_details 'Flack H D (1983), Acta Cryst. A39, 876-881'
_refine_ls_abs_structure_Flack 0.09(5)
_refine_ls_extinction_method none
_refine_ls_goodness_of_fit_ref 1.062
_refine_ls_hydrogen_treatment constr
_refine_ls_matrix_type full
_refine_ls_number_parameters 177
_refine_ls_number_reflns 2133
_refine_ls_number_restraints 0
_refine_ls_restrained_S_all 1.062
_refine_ls_R_factor_all 0.0729
_refine_ls_R_factor_gt 0.0703
_refine_ls_shift/su_max 0.000
_refine_ls_shift/su_mean 0.000
_refine_ls_structure_factor_coef Fsqd
_refine_ls_weighting_details 'calc w=1/[\s^2^(Fo^2^)+(0.0915P)^2^+5.6093P] where P=(Fo^2^+2Fc^2^)/3'
_refine_ls_weighting_scheme calc
_refine_ls_wR_factor_gt 0.1815
_refine_ls_wR_factor_ref 0.1844
_reflns_number_gt 2048
_reflns_number_total 2133
_reflns_threshold_expression >2sigma(I)
_cod_data_source_file c3cc38503e_2.txt
_cod_data_source_block waterloo3
_cod_depositor_comments
;
The following automatic conversions were performed:

'_symmetry_cell_setting' value 'Orthorhombic' changed to
'orthorhombic' according to
/usr/data/users/saulius/automatic-downloads/retrospective/RSC/lib/dictionaries/cif_core.dic
dictionary named 'cif_core.dic' version 2.4.2 from 2011-04-26.

Automatic conversion script
Id: cif_fix_values 2281 2013-09-26 08:29:07Z andrius 
;
_cod_database_code 7108866

loop_
_symmetry_equiv_pos_as_xyz
'x, y, z'
'-x+1/2, -y, z+1/2'
'-x, y+1/2, -z+1/2'
'x+1/2, -y+1/2, -z'

loop_
_atom_site_label
_atom_site_type_symbol
_atom_site_fract_x
_atom_site_fract_y
_atom_site_fract_z
_atom_site_U_iso_or_equiv
_atom_site_adp_type
_atom_site_occupancy
_atom_site_symmetry_multiplicity
_atom_site_calc_flag
_atom_site_refinement_flags
S1 S 0.9663(4) 0.68113(11) 0.39413(12) 0.0392(4) Uani 1 1 d .
S2 S 0.9424(4) 0.80359(10) 0.44387(11) 0.0379(4) Uani 1 1 d .
S3 S 0.2320(5) 1.02320(11) 0.28878(13) 0.0495(6) Uani 1 1 d .
S4 S -0.2828(5) 0.84951(13) 0.05181(15) 0.0539(6) Uani 1 1 d .
N1 N 0.7279(14) 0.6914(4) 0.3205(4) 0.0431(15) Uani 1 1 d .
N2 N 0.4147(12) 0.7811(4) 0.2557(4) 0.0348(13) Uani 1 1 d .
N3 N 0.0990(12) 0.8672(3) 0.1911(3) 0.0308(12) Uani 1 1 d .
N4 N 0.0045(15) 1.0140(4) 0.2121(4) 0.0425(15) Uani 1 1 d .
C1 C 0.6189(15) 0.7641(4) 0.3193(5) 0.0362(17) Uani 1 1 d .
C2 C 0.6921(15) 0.8322(4) 0.3699(4) 0.0334(15) Uani 1 1 d .
C3 C 0.5834(15) 0.9115(4) 0.3613(4) 0.0330(14) Uani 1 1 d .
H3 H 0.6478 0.9564 0.3950 0.020(16) Uiso 1 1 calc R
C4 C 0.3789(15) 0.9250(5) 0.3027(4) 0.0378(16) Uani 1 1 d .
C5 C 0.2932(14) 0.8570(4) 0.2481(4) 0.0292(13) Uani 1 1 d .
C6 C 0.3337(18) 0.7118(5) 0.2008(6) 0.048(2) Uani 1 1 d .
H6C H 0.2096 0.7330 0.1575 0.072 Uiso 1 1 calc R
H6B H 0.2381 0.6684 0.2331 0.072 Uiso 1 1 calc R
H6A H 0.4995 0.6876 0.1750 0.072 Uiso 1 1 calc R
C7 C -0.0329(16) 0.9416(4) 0.1774(4) 0.0359(15) Uani 1 1 d .
C8 C -0.2500(16) 0.9421(5) 0.1105(4) 0.0444(18) Uani 1 1 d .
C9 C -0.4194(16) 1.0052(5) 0.0859(4) 0.0418(17) Uani 1 1 d .
H9 H -0.4237 1.0602 0.1089 0.022(16) Uiso 1 1 calc R
C10 C -0.5884(18) 0.9759(5) 0.0205(5) 0.049(2) Uani 1 1 d .
H10 H -0.7267 1.0107 -0.0035 0.059 Uiso 1 1 calc R
C11 C -0.545(2) 0.8947(6) -0.0073(6) 0.059(2) Uani 1 1 d .
H11 H -0.6429 0.8681 -0.0512 0.030(18) Uiso 1 1 calc R

loop_
_atom_site_aniso_label
_atom_site_aniso_U_11
_atom_site_aniso_U_22
_atom_site_aniso_U_33
_atom_site_aniso_U_23
_atom_site_aniso_U_13
_atom_site_aniso_U_12
S1 0.0279(9) 0.0390(9) 0.0506(9) 0.0087(7) -0.0064(7) -0.0004(7)
S2 0.0310(9) 0.0347(8) 0.0480(9) 0.0065(7) -0.0035(8) -0.0023(7)
S3 0.0619(13) 0.0291(9) 0.0576(11) -0.0044(8) -0.0204(10) 0.0068(9)
S4 0.0491(12) 0.0474(11) 0.0652(12) 0.0052(10) -0.0120(11) 0.0001(9)
N1 0.033(3) 0.046(4) 0.050(3) 0.012(3) -0.007(3) -0.001(3)
N2 0.028(3) 0.030(3) 0.046(3) 0.009(2) -0.010(3) 0.001(2)
N3 0.028(3) 0.026(3) 0.038(3) 0.003(2) -0.004(2) 0.004(2)
N4 0.041(4) 0.034(3) 0.052(3) 0.002(3) -0.002(3) 0.005(3)
C1 0.038(4) 0.027(3) 0.044(4) -0.009(3) 0.017(3) -0.011(3)
C2 0.029(4) 0.034(3) 0.037(3) 0.003(3) 0.006(3) -0.007(3)
C3 0.028(3) 0.032(3) 0.040(3) 0.002(3) -0.006(3) -0.006(3)
C4 0.033(4) 0.046(4) 0.034(3) 0.005(3) -0.002(3) -0.007(3)
C5 0.023(3) 0.025(3) 0.039(3) 0.008(3) -0.001(3) 0.000(2)
C6 0.045(5) 0.033(4) 0.066(5) 0.016(4) 0.001(4) 0.008(3)
C7 0.029(4) 0.034(3) 0.045(4) 0.006(3) -0.004(3) -0.002(3)
C8 0.026(4) 0.074(5) 0.033(3) 0.020(3) -0.007(3) -0.012(4)
C9 0.032(4) 0.053(4) 0.040(4) 0.003(3) 0.005(3) -0.010(3)
C10 0.039(4) 0.051(5) 0.058(5) 0.020(4) -0.016(4) 0.006(4)
C11 0.053(5) 0.062(5) 0.062(5) 0.012(4) -0.016(5) -0.005(5)

loop_
_atom_type_symbol
_atom_type_description
_atom_type_scat_dispersion_real
_atom_type_scat_dispersion_imag
_atom_type_scat_source
C C 0.0181 0.0091 'International Tables Vol C Tables 4.2.6.8 and 6.1.1.4'
H H 0.0000 0.0000 'International Tables Vol C Tables 4.2.6.8 and 6.1.1.4'
N N 0.0311 0.0180 'International Tables Vol C Tables 4.2.6.8 and 6.1.1.4'
S S 0.3331 0.5567 'International Tables Vol C Tables 4.2.6.8 and 6.1.1.4'

loop_
_geom_angle_atom_site_label_1
_geom_angle_atom_site_label_2
_geom_angle_atom_site_label_3
_geom_angle
N1 S1 S2 98.2(2)
C2 S2 S1 91.1(2)
N4 S3 C4 106.7(3)
C11 S4 C8 90.8(4)
C1 N1 S1 112.8(6)
C5 N2 C1 122.0(6)
C5 N2 C6 120.1(6)
C1 N2 C6 117.9(6)
C5 N3 C7 123.4(6)
C7 N4 S3 119.5(5)
N1 C1 C2 126.1(8)
N1 C1 N2 117.7(6)
C2 C1 N2 116.0(6)
C3 C2 C1 123.7(7)
C3 C2 S2 124.7(5)
C1 C2 S2 111.6(5)
C2 C3 C4 119.0(6)
C2 C3 H3 120.5
C4 C3 H3 120.5
C3 C4 C5 120.0(7)
C3 C4 S3 121.4(6)
C5 C4 S3 118.5(5)
N3 C5 N2 118.9(6)
N3 C5 C4 122.0(6)
N2 C5 C4 119.2(6)
N2 C6 H6C 109.5
N2 C6 H6B 109.5
H6C C6 H6B 109.5
N2 C6 H6A 109.5
H6C C6 H6A 109.5
H6B C6 H6A 109.5
N4 C7 N3 129.7(7)
N4 C7 C8 113.7(7)
N3 C7 C8 116.5(6)
C9 C8 C7 129.4(8)
C9 C8 S4 114.2(5)
C7 C8 S4 116.4(6)
C8 C9 C10 108.8(7)
C8 C9 H9 125.6
C10 C9 H9 125.6
C11 C10 C9 117.6(8)
C11 C10 H10 121.2
C9 C10 H10 121.2
C10 C11 S4 108.5(7)
C10 C11 H11 125.7
S4 C11 H11 125.7

loop_
_geom_bond_atom_site_label_1
_geom_bond_atom_site_label_2
_geom_bond_distance
S1 N1 1.661(6)
S1 S2 2.110(3)
S2 C2 1.757(7)
S3 N4 1.660(7)
S3 C4 1.730(8)
S4 C11 1.741(10)
S4 C8 1.758(9)
N1 C1 1.270(10)
N2 C5 1.347(9)
N2 C1 1.447(10)
N2 C6 1.468(10)
N3 C5 1.323(9)
N3 C7 1.362(9)
N4 C7 1.293(9)
C1 C2 1.403(9)
C2 C3 1.373(10)
C3 C4 1.383(10)
C3 H3 0.9500
C4 C5 1.454(10)
C6 H6C 0.9800
C6 H6B 0.9800
C6 H6A 0.9800
C7 C8 1.504(10)
C8 C9 1.354(12)
C9 C10 1.412(12)
C9 H9 0.9500
C10 C11 1.383(13)
C10 H10 0.9500
C11 H11 0.9500

loop_
_geom_torsion_atom_site_label_1
_geom_torsion_atom_site_label_2
_geom_torsion_atom_site_label_3
_geom_torsion_atom_site_label_4
_geom_torsion
N1 S1 S2 C2 -1.7(3)
S2 S1 N1 C1 -0.2(6)
C4 S3 N4 C7 1.2(7)
S1 N1 C1 C2 3.1(10)
S1 N1 C1 N2 178.0(5)
C5 N2 C1 N1 -178.2(7)
C6 N2 C1 N1 4.1(10)
C5 N2 C1 C2 -2.8(9)
C6 N2 C1 C2 179.5(6)
N1 C1 C2 C3 174.3(7)
N2 C1 C2 C3 -0.6(10)
N1 C1 C2 S2 -4.7(9)
N2 C1 C2 S2 -179.6(5)
S1 S2 C2 C3 -175.8(6)
S1 S2 C2 C1 3.2(5)
C1 C2 C3 C4 3.8(11)
S2 C2 C3 C4 -177.4(5)
C2 C3 C4 C5 -3.6(11)
C2 C3 C4 S3 179.7(5)
N4 S3 C4 C3 178.5(6)
N4 S3 C4 C5 1.7(7)
C7 N3 C5 N2 -178.8(6)
C7 N3 C5 C4 1.3(10)
C1 N2 C5 N3 -176.9(6)
C6 N2 C5 N3 0.7(10)
C1 N2 C5 C4 3.0(10)
C6 N2 C5 C4 -179.4(6)
C3 C4 C5 N3 -179.8(7)
S3 C4 C5 N3 -3.0(9)
C3 C4 C5 N2 0.3(10)
S3 C4 C5 N2 177.1(5)
S3 N4 C7 N3 -3.5(11)
S3 N4 C7 C8 178.5(5)
C5 N3 C7 N4 2.4(12)
C5 N3 C7 C8 -179.6(6)
N4 C7 C8 C9 -4.5(11)
N3 C7 C8 C9 177.2(7)
N4 C7 C8 S4 172.4(5)
N3 C7 C8 S4 -5.9(9)
C11 S4 C8 C9 -2.1(7)
C11 S4 C8 C7 -179.5(6)
C7 C8 C9 C10 179.9(7)
S4 C8 C9 C10 2.9(8)
C8 C9 C10 C11 -2.6(11)
C9 C10 C11 S4 1.1(11)
C8 S4 C11 C10 0.5(7)
